data_2000396
loop_
_publ_author_name
'Mac\'ias, F. A.'
'Zub\'ia, E.'
'Quijano, L.'
'Fronczek, F. R.'
'Fischer, N. H.'

_publ_section_title
;
 Structures of three tetrahydrofurofurane-type lignanes
;
_journal_issue 12
_journal_name_full 'Acta Crystallographica Section C'
_journal_page_first 2240
_journal_page_last 2244
_journal_paper_doi 10.1107/S0108270192003901
_journal_volume 48
_journal_year 1992
_chemical_formula_moiety 'C24 H26 O9,H2 O1'
_chemical_formula_sum 'C24 H28 O10'
_chemical_formula_weight 476.5
_chemical_name_systematic
;
 4,4'-(tetrahydro-1-hydroxy-1H,3H-furo[3,4-c]furan-1,4-diyl)bis(2-methoxyphenyl)
 diacetate  monohydrate
;
_space_group_crystal_system orthorhombic
_space_group_IT_number 19
_space_group_name_Hall 'P 2ac 2ab'
_space_group_name_H-M_alt 'P 21 21 21'
_cell_angle_alpha 90
_cell_angle_beta 90
_cell_angle_gamma 90
_cell_formula_units_Z 4
_cell_length_a 7.230(2)
_cell_length_b 7.7020(10)
_cell_length_c 42.420(5)
_cell_volume 2362.2(8)
_diffrn_radiation_type Cu
_diffrn_radiation_wavelength 1.54184
_exptl_absorpt_coefficient_mu 0.84
_exptl_crystal_density_diffrn 1.340
_exptl_crystal_F_000 1008
_cod_data_source_file hh0597.cif
_cod_data_source_block hh0597a
_cod_depositor_comments
;
 Adding the atomic displacement parameter values after consulting the original
 publication.

 Antanas Vaitkus,
 2018-02-08

 Marking attached hydrogen atoms.

 Antanas Vaitkus,
 2018-02-08
;
_cod_original_cell_volume 2362.2(11)
_cod_database_code 2000396

loop_
_space_group_symop_id
_space_group_symop_operation_xyz
1 x,y,z
2 -x+1/2,-y,z+1/2
3 x+1/2,-y+1/2,-z
4 -x,y+1/2,-z+1/2

loop_
_atom_site_label
_atom_site_fract_x
_atom_site_fract_y
_atom_site_fract_z
_atom_site_attached_hydrogens
_atom_site_B_iso_or_equiv
O3 .9207(3) -.4844(2) .13660(3) 0 5.18(4)
O7 1.1224(2) -.0475(2) .10722(3) 0 4.56(4)
O9 .6607(3) -.2121(3) .11044(4) 1 5.22(4)
O22 .3299(3) -.4954(2) .20221(4) 0 5.32(4)
O24 .3667(3) -.2401(2) .24404(3) 0 4.86(4)
O25 .2120(3) -.0502(3) .21451(5) 0 6.63(5)
O28 1.1076(3) -.2328(2) -.03320(3) 0 4.16(3)
O30 1.1222(2) .1121(2) -.04019(3) 0 4.43(4)
O31 .8285(2) .0433(2) -.05182(4) 0 4.71(4)
C1 .8539(3) -.2064(3) .11743(5) 0 3.92(5)
C2 .9035(3) -.3105(3) .14760(5) 1 3.91(5)
C4 1.0280(4) -.4716(4) .10819(6) 2 5.77(6)
C5 .9638(4) -.3037(3) .09184(5) 1 3.98(5)
C6 1.1223(3) -.1782(3) .08293(4) 1 3.58(5)
C8 .9324(4) -.0241(3) .11687(5) 2 4.61(6)
C10 .7641(3) -.2981(3) .17376(4) 0 3.84(5)
C11 .6163(4) -.4116(3) .17545(4) 1 4.00(5)
C12 .4810(4) -.3912(3) .19845(5) 0 4.01(5)
C13 .5001(4) -.2566(3) .21981(4) 0 3.92(5)
C14 .6449(4) -.1444(3) .21858(5) 1 4.88(6)
C15 .7804(4) -.1652(4) .19552(5) 1 4.62(6)
C16 1.1055(3) -.0980(3) .05035(4) 0 3.21(4)
C17 1.1029(3) -.2071(3) .02415(4) 1 3.23(4)
C18 1.1036(3) -.1391(3) -.00610(4) 0 3.30(4)
C19 1.1033(3) .0400(3) -.00980(4) 0 3.61(4)
C20 1.1030(4) .1491(3) .01591(5) 1 4.34(5)
C21 1.1045(4) .0797(3) .04602(5) 1 4.05(5)
C23 .3180(5) -.6479(4) .18346(7) 3 6.74(7)
C26 .2239(4) -.1303(3) .23836(5) 0 4.54(6)
C27 .0915(4) -.1317(4) .26511(6) 3 5.80(7)
C29 1.1032(4) -.4166(3) -.03072(5) 3 4.16(5)
C32 .9766(4) .1006(3) -.05952(5) 0 3.70(5)
C33 1.0233(5) .1686(4) -.09150(5) 3 5.49(6)
O1W .4197(3) -.0189(3) .14817(4) 2 6.29(5)

loop_
_geom_bond_atom_site_label_1
_geom_bond_atom_site_label_2
_geom_bond_distance
C1 O9 1.429(3)
C1 C2 1.553(3)
C1 C5 1.540(3)
C1 C8 1.515(4)
C2 O3 1.423(3)
O3 C4 1.436(3)
C4 C5 1.539(4)
C5 C6 1.546(3)
C6 O7 1.441(3)
O7 C8 1.445(3)
